data_8000072
loop_
_publ_author_name
'Takashi Yoshimura'
'Atsushi Shinohara'
'Masakazu Hirotsu'
'Takumi Konno'

_publ_contact_author
;
      Takashi Yoshimura
   Department of Chemistry, Graduate School of Science, Osaka University,
Toyonaka, Osaka, 560-0043, Japan
;
_publ_section_title
;
 The First RuIIPdII2S3 Metallochelate Ring Formed on a [Ru(bpy)2]2+
 Core
;
_journal_issue 10
_journal_name_full 'Chemistry Letters'
_journal_page_first 1310
_journal_paper_doi 10.1246/cl.2005.1310
_journal_volume 34
_journal_year 2005
_chemical_formula_moiety 'C26 H38 Cl3 N7 O10 Pd2 S3 Ru '
_chemical_formula_sum 'C26 H38 Cl3 N7 O10 Pd2 Ru S3'
_chemical_formula_weight 1125.04
_space_group_IT_number 2
_symmetry_cell_setting triclinic
_symmetry_Int_Tables_number 2
_symmetry_space_group_name_Hall '-P 1'
_symmetry_space_group_name_H-M 'P -1'
_cell_angle_alpha 93.93(1)
_cell_angle_beta 108.99(2)
_cell_angle_gamma 84.12(2)
_cell_formula_units_Z 2
_cell_length_a 13.710(4)
_cell_length_b 14.199(2)
_cell_length_c 11.059(2)
_cell_measurement_reflns_used 25
_cell_measurement_temperature 293.2
_cell_measurement_theta_max 15.0
_cell_measurement_theta_min 14.1
_cell_volume 2023.6(7)
_computing_cell_refinement 'MSC/AFC Diffractometer Control'
_computing_data_collection 'MSC/AFC Diffractometer Control'
_computing_data_reduction 'teXsan Ver. 2.0'
_computing_publication_material 'teXsan Ver. 2.0'
_computing_structure_refinement SHELXL97
_computing_structure_solution SIR92
_diffrn_measurement_device_type 'Rigaku AFC7S'
_diffrn_measurement_method \w-2\q
_diffrn_radiation_type 'Mo K\a'
_diffrn_radiation_wavelength 0.7107
_diffrn_reflns_av_R_equivalents 0.040
_diffrn_reflns_limit_h_max 17
_diffrn_reflns_limit_h_min 0
_diffrn_reflns_limit_k_max 18
_diffrn_reflns_limit_k_min -18
_diffrn_reflns_limit_l_max 13
_diffrn_reflns_limit_l_min -14
_diffrn_reflns_number 9705
_diffrn_reflns_theta_max 27.51
_diffrn_standards_decay_% 0.13
_diffrn_standards_interval_count 150
_diffrn_standards_number 3
_exptl_absorpt_coefficient_mu 1.658
_exptl_absorpt_correction_T_max 0.780
_exptl_absorpt_correction_T_min 0.730
_exptl_absorpt_correction_type psi-scan
_exptl_absorpt_process_details '(North, Phillips & Mathews, 1968)'
_exptl_crystal_colour red
_exptl_crystal_density_diffrn 1.846
_exptl_crystal_density_method 'not measured'
_exptl_crystal_description prismatic
_exptl_crystal_F_000 1116.00
_exptl_crystal_size_max 0.200
_exptl_crystal_size_mid 0.200
_exptl_crystal_size_min 0.150
_refine_diff_density_max 1.47
_refine_diff_density_min -0.78
_refine_ls_extinction_coef 0.0000
_refine_ls_extinction_expression Fc^*^=kFc[1+0.001xFc^2^\l^3^/sin(2\q)]^-1/4^
_refine_ls_extinction_method SHELXL
_refine_ls_goodness_of_fit_ref 1.007
_refine_ls_hydrogen_treatment noref
_refine_ls_number_parameters 469
_refine_ls_number_reflns 9311
_refine_ls_R_factor_gt 0.0578
_refine_ls_shift/su_max -0.0010
_refine_ls_structure_factor_coef Fsqd
_refine_ls_weighting_details 'w = 1/[\s^2^(Fo^2^) + (0.1000P)^2^+0.0000P] where P=(Fo^2^+2Fc^2^)/3'
_refine_ls_weighting_scheme calc
_refine_ls_wR_factor_ref 0.1960
_reflns_number_gt 4840
_reflns_number_total 9311
_reflns_threshold_expression >2.0sigma(I)
_cod_depositor_comments
;
 Marking attached hydrogen atoms.

 Antanas Vaitkus,
 2017-09-09
;
_cod_original_sg_symbol_H-M 'P -1         '
_cod_original_formula_sum 'C26 H38 Cl3 N7 O10 Pd2 S3 Ru '
_cod_database_code 8000072

loop_
_symmetry_equiv_pos_as_xyz
x,y,z
-x,-y,-z

loop_
_atom_site_label
_atom_site_type_symbol
_atom_site_fract_x
_atom_site_fract_y
_atom_site_fract_z
_atom_site_U_iso_or_equiv
_atom_site_adp_type
_atom_site_occupancy
_atom_site_symmetry_multiplicity
_atom_site_calc_flag
_atom_site_attached_hydrogens
Pd1 Pd -0.17248(5) -0.17398(5) -0.78295(7) 0.0507(2) Uani 1.00 1 d 0
Pd2 Pd -0.32167(6) -0.39003(5) -0.90298(7) 0.0490(2) Uani 1.00 1 d 0
Ru1 Ru -0.34801(5) -0.19076(5) -1.13620(6) 0.0415(2) Uani 1.00 1 d 0
Cl1 Cl -0.4060(3) -0.4660(2) -0.7872(3) 0.0813(9) Uani 1.00 1 d 0
Cl2 Cl -0.8499(4) -0.2498(5) -1.8582(6) 0.136(2) Uani 1.00 1 d 0
Cl3 Cl -0.8347(2) -0.1244(2) -1.4253(3) 0.0706(7) Uani 1.00 1 d 0
S1 S -0.2942(2) -0.0949(2) -0.9444(2) 0.0526(6) Uani 1.00 1 d 0
S2 S -0.2878(2) -0.2681(2) -0.7528(2) 0.0516(6) Uani 1.00 1 d 0
S3 S -0.2452(2) -0.3225(2) -1.0253(2) 0.0525(6) Uani 1.00 1 d 0
O1 O -0.917(2) -0.279(1) -1.806(2) 0.25(1) Uani 1.00 1 d 0
O2 O -0.867(2) -0.302(3) -1.976(2) 0.40(2) Uani 1.00 1 d 0
O3 O -0.868(2) -0.160(2) -1.882(5) 0.45(3) Uani 1.00 1 d 0
O4 O -0.750(1) -0.278(1) -1.804(2) 0.246(10) Uani 1.00 1 d 0
O5 O -0.9135(9) -0.088(1) -1.522(1) 0.188(7) Uani 1.00 1 d 0
O6 O -0.8638(9) -0.166(1) -1.342(1) 0.207(8) Uani 1.00 1 d 0
O7 O -0.785(2) -0.058(2) -1.365(2) 0.33(2) Uani 1.00 1 d 0
O8 O -0.761(2) -0.160(2) -1.459(2) 0.30(2) Uani 1.00 1 d 0
O9 O -0.844(1) -0.415(1) -0.360(2) 0.208(7) Uani 1.00 1 d 2
O10 O -0.835(2) -0.442(2) -0.613(2) 0.27(1) Uani 1.00 1 d 2
N1 N -0.4206(6) -0.2677(5) -1.3005(7) 0.046(2) Uani 1.00 1 d 0
N2 N -0.4801(5) -0.2209(5) -1.0994(7) 0.044(2) Uani 1.00 1 d 0
N3 N -0.4178(6) -0.0698(5) -1.2335(7) 0.049(2) Uani 1.00 1 d 0
N4 N -0.2335(6) -0.1557(6) -1.2062(7) 0.050(2) Uani 1.00 1 d 0
N5 N -0.0685(7) -0.0806(7) -0.7961(9) 0.067(2) Uani 1.00 1 d 0
N6 N -0.0592(7) -0.2486(8) -0.6407(9) 0.078(3) Uani 1.00 1 d 0
N7 N -0.3450(8) -0.5029(6) -1.0359(9) 0.073(3) Uani 1.00 1 d 0
C1 C -0.5179(8) -0.2916(7) -1.3107(9) 0.054(2) Uani 1.00 1 d 0
C2 C -0.5766(10) -0.3387(9) -1.417(1) 0.084(4) Uani 1.00 1 d 0
C3 C -0.539(1) -0.363(1) -1.516(1) 0.099(4) Uani 1.00 1 d 0
C4 C -0.441(1) -0.3417(9) -1.507(1) 0.083(4) Uani 1.00 1 d 0
C5 C -0.3850(9) -0.2922(7) -1.3975(10) 0.060(3) Uani 1.00 1 d 0
C6 C -0.5501(7) -0.2662(6) -1.1975(8) 0.048(2) Uani 1.00 1 d 0
C7 C -0.6454(8) -0.2832(8) -1.192(1) 0.064(3) Uani 1.00 1 d 0
C8 C -0.6685(8) -0.2576(8) -1.079(1) 0.070(3) Uani 1.00 1 d 0
C9 C -0.5975(8) -0.2127(8) -0.9801(10) 0.061(3) Uani 1.00 1 d 0
C10 C -0.5045(7) -0.1957(7) -0.9938(9) 0.054(2) Uani 1.00 1 d 0
C11 C -0.3602(8) -0.0299(7) -1.2951(9) 0.053(2) Uani 1.00 1 d 0
C12 C -0.3975(10) 0.0528(8) -1.362(1) 0.070(3) Uani 1.00 1 d 0
C13 C -0.494(1) 0.0942(8) -1.367(1) 0.077(3) Uani 1.00 1 d 0
C14 C -0.5521(9) 0.0508(8) -1.310(1) 0.073(3) Uani 1.00 1 d 0
C15 C -0.5146(8) -0.0283(7) -1.2455(9) 0.058(2) Uani 1.00 1 d 0
C16 C -0.2607(8) -0.0806(7) -1.2828(9) 0.056(2) Uani 1.00 1 d 0
C17 C -0.1953(10) -0.0569(8) -1.347(1) 0.072(3) Uani 1.00 1 d 0
C18 C -0.101(1) -0.1070(9) -1.332(1) 0.076(3) Uani 1.00 1 d 0
C19 C -0.0748(9) -0.1800(9) -1.254(1) 0.077(3) Uani 1.00 1 d 0
C20 C -0.1405(8) -0.2028(8) -1.190(1) 0.066(3) Uani 1.00 1 d 0
C21 C -0.2154(9) -0.0006(7) -0.956(1) 0.070(3) Uani 1.00 1 d 0
C22 C -0.1026(9) -0.0346(8) -0.920(1) 0.069(3) Uani 1.00 1 d 0
C23 C -0.202(1) -0.3224(10) -0.609(1) 0.084(4) Uani 1.00 1 d 0
C24 C -0.096(1) -0.338(1) -0.613(2) 0.119(6) Uani 1.00 1 d 0
C25 C -0.237(1) -0.4253(8) -1.132(1) 0.074(3) Uani 1.00 1 d 0
C26 C -0.329(1) -0.4792(8) -1.1595(10) 0.077(3) Uani 1.00 1 d 0
H1 H -0.6434 -0.3559 -1.4249 0.0997 Uiso 1.00 1 calc 0
H2 H -0.5770 -0.3932 -1.5912 0.1226 Uiso 1.00 1 calc 0
H3 H -0.4114 -0.3627 -1.5724 0.1004 Uiso 1.00 1 calc 0
H4 H -0.3171 -0.2769 -1.3914 0.0759 Uiso 1.00 1 calc 0
H5 H -0.6933 -0.3122 -1.2589 0.0784 Uiso 1.00 1 calc 0
H6 H -0.7331 -0.2686 -1.0718 0.0862 Uiso 1.00 1 calc 0
H7 H -0.6121 -0.1957 -0.9029 0.0725 Uiso 1.00 1 calc 0
H8 H -0.4567 -0.1653 -0.9240 0.0649 Uiso 1.00 1 calc 0
H9 H -0.3573 0.0810 -1.4011 0.0837 Uiso 1.00 1 calc 0
H10 H -0.5201 0.1512 -1.4092 0.0925 Uiso 1.00 1 calc 0
H11 H -0.6202 0.0777 -1.3158 0.0853 Uiso 1.00 1 calc 0
H12 H -0.5554 -0.0549 -1.2066 0.0646 Uiso 1.00 1 calc 0
H13 H -0.2173 -0.0054 -1.4041 0.0867 Uiso 1.00 1 calc 0
H14 H -0.0564 -0.0894 -1.3743 0.0923 Uiso 1.00 1 calc 0
H15 H -0.0109 -0.2181 -1.2434 0.0928 Uiso 1.00 1 calc 0
H16 H -0.1197 -0.2528 -1.1326 0.0772 Uiso 1.00 1 calc 0
H17 H -0.0024 -0.1146 -0.7838 0.0812 Uiso 1.00 1 calc 0
H18 H -0.0611 -0.0329 -0.7282 0.0812 Uiso 1.00 1 calc 0
H19 H -0.2374 0.0205 -1.0406 0.0841 Uiso 1.00 1 calc 0
H20 H -0.2226 0.0511 -0.8989 0.0841 Uiso 1.00 1 calc 0
H21 H -0.0939 -0.0792 -0.9842 0.0848 Uiso 1.00 1 calc 0
H22 H -0.0643 0.0177 -0.9156 0.0848 Uiso 1.00 1 calc 0
H23 H 0.0010 -0.2655 -0.6670 0.0925 Uiso 1.00 1 calc 0
H24 H -0.0377 -0.2092 -0.5638 0.0925 Uiso 1.00 1 calc 0
H25 H -0.2037 -0.2851 -0.5372 0.0973 Uiso 1.00 1 calc 0
H26 H -0.2228 -0.3840 -0.6049 0.0973 Uiso 1.00 1 calc 0
H27 H -0.0912 -0.3822 -0.6750 0.1199 Uiso 1.00 1 calc 0
H28 H -0.0521 -0.3552 -0.5300 0.1199 Uiso 1.00 1 calc 0
H29 H -0.2982 -0.5562 -0.9998 0.0881 Uiso 1.00 1 calc 0
H30 H -0.4145 -0.5211 -1.0538 0.0881 Uiso 1.00 1 calc 0
H31 H -0.1793 -0.4649 -1.0955 0.0923 Uiso 1.00 1 calc 0
H32 H -0.2381 -0.4035 -1.2120 0.0923 Uiso 1.00 1 calc 0
H33 H -0.3203 -0.5368 -1.2059 0.0869 Uiso 1.00 1 calc 0
H34 H -0.3905 -0.4434 -1.2092 0.0869 Uiso 1.00 1 calc 0

loop_
_atom_site_aniso_label
_atom_site_aniso_U_11
_atom_site_aniso_U_22
_atom_site_aniso_U_33
_atom_site_aniso_U_12
_atom_site_aniso_U_13
_atom_site_aniso_U_23
Pd1 0.0416(4) 0.0591(5) 0.0516(4) -0.0125(3) 0.0146(3) -0.0061(3)
Pd2 0.0611(5) 0.0435(4) 0.0452(4) -0.0066(3) 0.0208(3) -0.0015(3)
Ru1 0.0411(4) 0.0432(4) 0.0445(4) -0.0072(3) 0.0196(3) -0.0029(3)
Cl1 0.121(3) 0.074(2) 0.066(2) -0.042(2) 0.047(2) -0.011(1)
Cl2 0.112(3) 0.192(5) 0.133(4) 0.004(3) 0.078(3) 0.034(4)
Cl3 0.052(1) 0.100(2) 0.061(2) -0.014(1) 0.018(1) 0.001(1)
S1 0.048(1) 0.056(1) 0.053(1) -0.010(1) 0.016(1) -0.009(1)
S2 0.051(1) 0.059(1) 0.047(1) -0.015(1) 0.018(1) -0.008(1)
S3 0.054(1) 0.053(1) 0.055(1) 0.005(1) 0.027(1) 0.004(1)
O1 0.28(2) 0.31(2) 0.29(2) -0.09(2) 0.24(2) -0.03(2)
O2 0.30(3) 0.77(7) 0.16(2) -0.20(4) 0.07(2) 0.00(3)
O3 0.28(3) 0.29(3) 0.85(8) 0.13(2) 0.26(4) 0.41(4)
O4 0.11(1) 0.24(2) 0.35(3) 0.07(1) 0.05(1) 0.04(2)
O5 0.086(8) 0.25(2) 0.20(1) -0.049(9) -0.030(8) 0.14(1)
O6 0.085(8) 0.34(2) 0.22(1) 0.02(1) 0.060(9) 0.19(2)
O7 0.46(4) 0.34(3) 0.19(2) -0.31(3) 0.02(2) -0.03(2)
O8 0.33(3) 0.40(3) 0.24(2) 0.22(3) 0.22(2) 0.13(2)
O9 0.17(1) 0.19(2) 0.22(2) -0.08(1) 0.00(1) -0.01(1)
O10 0.27(2) 0.29(3) 0.29(2) 0.06(2) 0.14(2) 0.07(2)
N1 0.061(5) 0.040(4) 0.042(4) -0.003(3) 0.021(4) 0.004(3)
N2 0.046(4) 0.046(4) 0.044(4) -0.008(3) 0.021(3) 0.000(3)
N3 0.057(5) 0.040(4) 0.047(4) -0.009(3) 0.013(4) -0.006(3)
N4 0.044(4) 0.062(5) 0.050(4) -0.008(4) 0.024(3) 0.001(4)
N5 0.053(5) 0.078(6) 0.071(6) -0.017(4) 0.019(4) 0.008(5)
N6 0.048(5) 0.101(8) 0.079(6) -0.009(5) 0.007(5) 0.017(6)
N7 0.113(8) 0.047(5) 0.067(6) -0.020(5) 0.039(5) -0.008(4)
C1 0.063(6) 0.047(5) 0.050(5) -0.006(4) 0.015(5) 0.000(4)
C2 0.082(8) 0.096(9) 0.073(8) -0.048(7) 0.019(6) -0.031(7)
C3 0.12(1) 0.10(1) 0.070(8) -0.024(9) 0.026(8) -0.042(7)
C4 0.11(1) 0.089(9) 0.056(7) -0.010(8) 0.035(7) -0.011(6)
C5 0.079(7) 0.055(6) 0.060(6) -0.010(5) 0.040(5) -0.002(5)
C6 0.047(5) 0.051(5) 0.048(5) -0.010(4) 0.018(4) 0.001(4)
C7 0.062(6) 0.062(6) 0.074(7) -0.017(5) 0.027(5) -0.007(5)
C8 0.047(6) 0.073(7) 0.101(9) -0.005(5) 0.039(6) 0.001(6)
C9 0.059(6) 0.073(7) 0.058(6) -0.003(5) 0.029(5) 0.005(5)
C10 0.049(5) 0.069(6) 0.047(5) -0.004(5) 0.020(4) -0.005(4)
C11 0.063(6) 0.049(5) 0.048(5) -0.016(5) 0.016(4) 0.003(4)
C12 0.089(9) 0.057(6) 0.067(7) -0.009(6) 0.026(6) 0.012(5)
C13 0.11(1) 0.052(6) 0.068(7) 0.004(6) 0.021(7) 0.015(5)
C14 0.080(8) 0.058(7) 0.072(7) 0.005(6) 0.014(6) -0.001(6)
C15 0.055(6) 0.055(6) 0.057(6) 0.000(5) 0.012(5) -0.003(5)
C16 0.065(6) 0.052(6) 0.058(6) -0.016(5) 0.030(5) -0.004(5)
C17 0.084(8) 0.071(7) 0.079(8) -0.025(6) 0.045(7) 0.006(6)
C18 0.086(9) 0.074(8) 0.089(8) -0.030(7) 0.051(7) -0.008(7)
C19 0.055(7) 0.090(9) 0.092(9) -0.012(6) 0.038(6) -0.024(7)
C20 0.050(6) 0.079(7) 0.080(7) -0.010(5) 0.035(5) 0.000(6)
C21 0.063(7) 0.051(6) 0.090(8) -0.018(5) 0.011(6) 0.006(6)
C22 0.066(7) 0.064(7) 0.086(8) -0.029(5) 0.032(6) -0.014(6)
C23 0.086(9) 0.12(1) 0.045(6) -0.042(8) 0.008(6) 0.008(6)
C24 0.064(8) 0.15(1) 0.13(1) -0.026(9) -0.002(8) 0.07(1)
C25 0.097(9) 0.062(7) 0.074(7) 0.011(6) 0.047(7) 0.000(6)
C26 0.12(1) 0.060(7) 0.053(6) 0.003(7) 0.039(7) -0.013(5)

loop_
_atom_type_symbol
_atom_type_description
_atom_type_scat_dispersion_real
_atom_type_scat_dispersion_imag
_atom_type_scat_source
C C 0.003 0.002
;International Tables for Crystallography
(1992, Vol. C, Tables 4.2.6.8 and 6.1.1.4)
;
H H 0.000 0.000
;International Tables for Crystallography
(1992, Vol. C, Table 6.1.1.4)
;
N N 0.006 0.003
;International Tables for Crystallography
(1992, Vol. C, Tables 4.2.6.8 and 6.1.1.4)
;
S S 0.125 0.123
;International Tables for Crystallography
(1992, Vol. C, Tables 4.2.6.8 and 6.1.1.4)
;
Ru Ru -1.259 0.836
;International Tables for Crystallography
(1992, Vol. C, Tables 4.2.6.8 and 6.1.1.4)
;
Pd Pd -0.999 1.007
;International Tables for Crystallography
(1992, Vol. C, Tables 4.2.6.8 and 6.1.1.4)
;
Cl Cl 0.148 0.159
;International Tables for Crystallography
(1992, Vol. C, Tables 4.2.6.8 and 6.1.1.4)
;
O O 0.011 0.006
;International Tables for Crystallography
(1992, Vol. C, Tables 4.2.6.8 and 6.1.1.4)
;

loop_
_geom_angle_atom_site_label_1
_geom_angle_atom_site_label_2
_geom_angle_atom_site_label_3
_geom_angle
_geom_angle_publ_flag
S1 PD1 S2 93.74(9) yes
S1 PD1 N5 87.2(2) yes
S1 PD1 N6 177.9(3) yes
S2 PD1 N5 174.8(3) yes
S2 PD1 N6 86.9(3) yes
N5 PD1 N6 92.3(4) yes
CL1 PD2 S2 91.4(1) yes
CL1 PD2 S3 176.48(9) yes
CL1 PD2 N7 89.4(3) yes
S2 PD2 S3 91.96(10) yes
S2 PD2 N7 177.3(3) yes
S3 PD2 N7 87.3(3) yes
S1 RU1 S3 89.58(8) yes
S1 RU1 N1 169.9(2) yes
S1 RU1 N2 91.9(2) yes
S1 RU1 N3 88.6(2) yes
S1 RU1 N4 95.2(2) yes
S3 RU1 N1 95.5(2) yes
S3 RU1 N2 94.0(2) yes
S3 RU1 N3 171.8(3) yes
S3 RU1 N4 93.6(2) yes
N1 RU1 N2 79.0(3) yes
N1 RU1 N3 87.6(3) yes
N1 RU1 N4 93.3(3) yes
N2 RU1 N3 94.1(3) yes
N2 RU1 N4 169.6(3) yes
N3 RU1 N4 78.6(3) yes
O1 CL2 O2 105(1) yes
O1 CL2 O3 112(2) yes
O1 CL2 O4 116(1) yes
O2 CL2 O3 108(2) yes
O2 CL2 O4 98(1) yes
O3 CL2 O4 114(1) yes
O5 CL3 O6 114.0(9) yes
O5 CL3 O7 108(1) yes
O5 CL3 O8 112(1) yes
O6 CL3 O7 106(1) yes
O6 CL3 O8 120(1) yes
O7 CL3 O8 91(1) yes
PD1 S1 RU1 112.21(10) yes
PD1 S1 C21 97.6(3) yes
RU1 S1 C21 112.9(4) yes
PD1 S2 PD2 111.5(1) yes
PD1 S2 C23 97.1(5) yes
PD2 S2 C23 104.7(4) yes
PD2 S3 RU1 112.8(1) yes
PD2 S3 C25 97.6(5) yes
RU1 S3 C25 112.6(4) yes
RU1 N1 C1 115.2(6) yes
RU1 N1 C5 126.8(7) yes
C1 N1 C5 117.9(8) yes
RU1 N2 C6 115.2(7) yes
RU1 N2 C10 126.2(6) yes
C6 N2 C10 118.4(8) yes
RU1 N3 C11 115.4(6) yes
RU1 N3 C15 126.7(7) yes
C11 N3 C15 117.9(8) yes
RU1 N4 C16 114.7(7) yes
RU1 N4 C20 126.8(7) yes
C16 N4 C20 118.3(10) yes
PD1 N5 C22 112.5(6) yes
PD1 N6 C24 111.8(7) yes
PD2 N7 C26 112.5(7) yes
N1 C1 C2 121(1) yes
N1 C1 C6 114.9(7) yes
C2 C1 C6 123(1) yes
C1 C2 C3 119(1) yes
C2 C3 C4 120(1) yes
C3 C4 C5 117(1) yes
N1 C5 C4 123(1) yes
N2 C6 C1 115.3(9) yes
N2 C6 C7 121.8(9) yes
C1 C6 C7 122.8(8) yes
C6 C7 C8 118.6(9) yes
C7 C8 C9 119(1) yes
C8 C9 C10 119(1) yes
N2 C10 C9 122.8(8) yes
N3 C11 C12 121(1) yes
N3 C11 C16 114.5(8) yes
C12 C11 C16 124(1) yes
C11 C12 C13 118(1) yes
C12 C13 C14 119(1) yes
C13 C14 C15 120(1) yes
N3 C15 C14 122(1) yes
N4 C16 C11 116(1) yes
N4 C16 C17 120.1(9) yes
C11 C16 C17 123.3(9) yes
C16 C17 C18 121(1) yes
C17 C18 C19 118(1) yes
C18 C19 C20 120(1) yes
N4 C20 C19 121(1) yes
S1 C21 C22 111.6(8) yes
N5 C22 C21 110(1) yes
S2 C23 C24 111(1) yes
N6 C24 C23 111(1) yes
S3 C25 C26 110.7(10) yes
N7 C26 C25 110.2(9) yes

loop_
_geom_bond_atom_site_label_1
_geom_bond_atom_site_label_2
_geom_bond_distance
_geom_bond_publ_flag
PD1 S1 2.278(2) yes
PD1 S2 2.288(3) yes
PD1 N5 2.09(1) yes
PD1 N6 2.076(9) yes
PD2 CL1 2.355(4) yes
PD2 S2 2.289(2) yes
PD2 S3 2.270(3) yes
PD2 N7 2.075(8) yes
RU1 S1 2.385(2) yes
RU1 S3 2.374(2) yes
RU1 N1 2.063(6) yes
RU1 N2 2.072(8) yes
RU1 N3 2.067(7) yes
RU1 N4 2.078(9) yes
CL2 O1 1.34(3) yes
CL2 O2 1.42(3) yes
CL2 O3 1.30(3) yes
CL2 O4 1.34(2) yes
CL3 O5 1.34(1) yes
CL3 O6 1.32(2) yes
CL3 O7 1.24(3) yes
CL3 O8 1.24(3) yes
S1 C21 1.84(1) yes
S2 C23 1.81(1) yes
S3 C25 1.83(1) yes
N1 C1 1.38(1) yes
N1 C5 1.33(1) yes
N2 C6 1.37(1) yes
N2 C10 1.33(1) yes
N3 C11 1.38(1) yes
N3 C15 1.36(1) yes
N4 C16 1.35(1) yes
N4 C20 1.34(1) yes
N5 C22 1.47(2) yes
N6 C24 1.49(2) yes
N7 C26 1.51(2) yes
C1 C2 1.37(1) yes
C1 C6 1.47(1) yes
C2 C3 1.36(2) yes
C3 C4 1.38(2) yes
C4 C5 1.39(1) yes
C6 C7 1.38(2) yes
C7 C8 1.40(2) yes
C8 C9 1.37(1) yes
C9 C10 1.38(2) yes
C11 C12 1.39(1) yes
C11 C16 1.45(1) yes
C12 C13 1.37(2) yes
C13 C14 1.38(2) yes
C14 C15 1.33(1) yes
C16 C17 1.39(2) yes
C17 C18 1.37(2) yes
C18 C19 1.34(2) yes
C19 C20 1.39(2) yes
C21 C22 1.50(2) yes
C23 C24 1.46(2) yes
C25 C26 1.48(2) yes
